data_4070098
loop_
_publ_author_name
'Field, Leslie D.'
'Magill, Alison M.'
'Bhadbhade, Mohan M.'
'Dalgarno, Scott J.'

_publ_section_title
;
 Formation of Ruthenaindenes by Cyclometalation of Ruthenium(II)
 Diarylbutenyne Complexes
;
_journal_issue 18
_journal_name_full Organometallics
_journal_page_first 5514
_journal_paper_doi 10.1021/om900613y
_journal_volume 28
_journal_year 2009
_chemical_formula_sum 'C36 H62 P4 Ru'
_chemical_formula_weight 719.81
_chemical_name_systematic
; 
 ? 
;
_space_group_IT_number 19
_symmetry_cell_setting orthorhombic
_symmetry_space_group_name_Hall 'P 2ac 2ab'
_symmetry_space_group_name_H-M 'P 21 21 21'
_atom_sites_solution_hydrogens geom
_atom_sites_solution_primary direct
_atom_sites_solution_secondary difmap
_audit_creation_method SHELXL-97
_cell_angle_alpha 90.00
_cell_angle_beta 90.00
_cell_angle_gamma 90.00
_cell_formula_units_Z 4
_cell_length_a 9.9351(8)
_cell_length_b 11.5379(11)
_cell_length_c 32.773(3)
_cell_measurement_temperature 100(2)
_cell_volume 3756.8(6)
_computing_cell_refinement 'SAINT (Bruker, 1998)'
_computing_data_collection 'SMART (Bruker, 1998)'
_computing_data_reduction 'SAINT (Bruker, 1998)'
_computing_structure_refinement 'SHELXL-97 (Sheldrick, 1997)'
_computing_structure_solution 'SHELXS-97 (Sheldrick, 1990)'
_diffrn_ambient_temperature 100(2)
_diffrn_measured_fraction_theta_full 0.935
_diffrn_measured_fraction_theta_max 0.935
_diffrn_measurement_device_type 'Bruker Nonius X8Apex2'
_diffrn_radiation_monochromator graphite
_diffrn_radiation_source 'fine-focus sealed tube'
_diffrn_radiation_type MoK\a
_diffrn_radiation_wavelength 0.71073
_diffrn_reflns_av_R_equivalents 0.0690
_diffrn_reflns_av_sigmaI/netI 0.0466
_diffrn_reflns_limit_h_max 11
_diffrn_reflns_limit_h_min -13
_diffrn_reflns_limit_k_max 16
_diffrn_reflns_limit_k_min -16
_diffrn_reflns_limit_l_max 47
_diffrn_reflns_limit_l_min -43
_diffrn_reflns_number 108552
_diffrn_reflns_theta_full 30.82
_diffrn_reflns_theta_max 30.82
_diffrn_reflns_theta_min 2.49
_exptl_absorpt_coefficient_mu 0.610
_exptl_absorpt_correction_T_max 0.8624
_exptl_absorpt_correction_T_min 0.7856
_exptl_absorpt_correction_type multi-scan
_exptl_absorpt_process_details 'Bruker SADABS'
_exptl_crystal_colour Yellow
_exptl_crystal_density_diffrn 1.273
_exptl_crystal_density_method 'not measured'
_exptl_crystal_description Block
_exptl_crystal_F_000 1528
_exptl_crystal_size_max 0.60
_exptl_crystal_size_mid 0.50
_exptl_crystal_size_min 0.25
_refine_diff_density_max 0.477
_refine_diff_density_min -0.452
_refine_diff_density_rms 0.071
_refine_ls_abs_structure_details 'Flack H D (1983), Acta Cryst. A39, 876-881'
_refine_ls_abs_structure_Flack -0.027(14)
_refine_ls_extinction_method none
_refine_ls_goodness_of_fit_ref 1.028
_refine_ls_hydrogen_treatment constr
_refine_ls_matrix_type full
_refine_ls_number_parameters 388
_refine_ls_number_reflns 10809
_refine_ls_number_restraints 0
_refine_ls_restrained_S_all 1.028
_refine_ls_R_factor_all 0.0361
_refine_ls_R_factor_gt 0.0304
_refine_ls_shift/su_max 0.002
_refine_ls_shift/su_mean 0.000
_refine_ls_structure_factor_coef Fsqd
_refine_ls_weighting_details 'calc w=1/[\s^2^(Fo^2^)+(0.0206P)^2^+1.0017P] where P=(Fo^2^+2Fc^2^)/3'
_refine_ls_weighting_scheme calc
_refine_ls_wR_factor_gt 0.0548
_refine_ls_wR_factor_ref 0.0567
_reflns_number_gt 9942
_reflns_number_total 10809
_reflns_threshold_expression >2sigma(I)
_cod_data_source_file om900613y_si_001.cif
_cod_data_source_block ammys
_cod_depositor_comments
;
The following automatic conversions were performed:

'_symmetry_cell_setting' value 'Orthorhombic' changed to
'orthorhombic' according to
/home/saulius/struct/CIF-dictionaries/cif_core.dic dictionary named
'cif_core.dic' version 2.4.2 from 2011-04-26.

Automatic conversion script
Id: cif_fix_values 1715 2011-07-08 13:25:40Z adriana 
;
_cod_original_sg_symbol_H-M P212121
_cod_database_code 4070098

loop_
_symmetry_equiv_pos_as_xyz
'x, y, z'
'-x+1/2, -y, z+1/2'
'x+1/2, -y+1/2, -z'
'-x, y+1/2, -z+1/2'

loop_
_atom_site_label
_atom_site_type_symbol
_atom_site_fract_x
_atom_site_fract_y
_atom_site_fract_z
_atom_site_U_iso_or_equiv
_atom_site_adp_type
_atom_site_occupancy
_atom_site_symmetry_multiplicity
_atom_site_calc_flag
_atom_site_refinement_flags
Ru1 Ru 0.422381(15) 0.862174(12) 0.868751(4) 0.01035(4) Uani 1 1 d .
P1 P 0.23345(5) 0.90887(4) 0.828938(15) 0.01461(10) Uani 1 1 d .
C1 C 1.0843(3) 0.97692(18) 0.61720(6) 0.0249(5) Uani 1 1 d .
H1A H 0.9959 0.9746 0.6040 0.037 Uiso 1 1 calc R
H1B H 1.1550 0.9683 0.5966 0.037 Uiso 1 1 calc R
H1C H 1.0954 1.0512 0.6313 0.037 Uiso 1 1 calc R
P2 P 0.49168(6) 0.71942(4) 0.820644(15) 0.01506(11) Uani 1 1 d .
C2 C 1.2370(2) 0.87398(19) 0.66686(6) 0.0241(5) Uani 1 1 d .
H2A H 1.3034 0.8635 0.6451 0.036 Uiso 1 1 calc R
H2B H 1.2434 0.8094 0.6862 0.036 Uiso 1 1 calc R
H2C H 1.2547 0.9470 0.6812 0.036 Uiso 1 1 calc R
P3 P 0.61776(5) 0.85425(5) 0.908022(14) 0.01643(11) Uani 1 1 d .
C3 C 1.0734(3) 0.76286(18) 0.62543(6) 0.0269(5) Uani 1 1 d .
H3A H 0.9827 0.7615 0.6137 0.040 Uiso 1 1 calc R
H3B H 1.0837 0.6979 0.6444 0.040 Uiso 1 1 calc R
H3C H 1.1401 0.7561 0.6035 0.040 Uiso 1 1 calc R
P4 P 0.30702(6) 0.74124(4) 0.914995(16) 0.01780(12) Uani 1 1 d .
C4 C 1.0948(2) 0.87720(16) 0.64831(6) 0.0185(4) Uani 1 1 d .
C5 C 0.9917(2) 0.89693(16) 0.68216(6) 0.0162(4) Uani 1 1 d .
C6 C 0.8869(2) 0.82019(18) 0.69048(6) 0.0250(5) Uani 1 1 d .
H6 H 0.8786 0.7515 0.6747 0.030 Uiso 1 1 calc R
C7 C 0.7941(2) 0.84166(18) 0.72134(6) 0.0246(5) Uani 1 1 d .
H7 H 0.7235 0.7877 0.7261 0.030 Uiso 1 1 calc R
C8 C 0.8026(2) 0.94160(16) 0.74564(6) 0.0165(4) Uani 1 1 d .
C9 C 0.9080(2) 1.01835(15) 0.73751(5) 0.0155(4) Uani 1 1 d .
H9 H 0.9172 1.0864 0.7536 0.019 Uiso 1 1 calc R
C10 C 0.9992(2) 0.99694(17) 0.70644(6) 0.0151(4) Uani 1 1 d .
H10 H 1.0689 1.0515 0.7014 0.018 Uiso 1 1 calc R
C11 C 0.7062(2) 0.96424(16) 0.77704(6) 0.0175(4) Uani 1 1 d .
C12 C 0.6230(2) 0.98024(16) 0.80373(6) 0.0144(4) Uani 1 1 d .
C13 C 0.53019(19) 0.99427(16) 0.83620(5) 0.0129(4) Uani 1 1 d .
C14 C 0.5099(2) 1.10448(15) 0.84996(6) 0.0149(4) Uani 1 1 d .
H14 H 0.5545 1.1686 0.8378 0.018 Uiso 1 1 calc R
C15 C 0.4180(2) 1.12022(14) 0.88366(5) 0.0127(4) Uani 1 1 d .
C16 C 0.3640(2) 1.01662(16) 0.90090(6) 0.0119(4) Uani 1 1 d .
C17 C 0.2733(2) 1.03405(15) 0.93307(5) 0.0134(4) Uani 1 1 d .
H17 H 0.2360 0.9673 0.9457 0.016 Uiso 1 1 calc R
C18 C 0.23298(19) 1.14361(17) 0.94812(5) 0.0135(4) Uani 1 1 d .
C19 C 0.2885(2) 1.24139(16) 0.92954(6) 0.0169(4) Uani 1 1 d .
H19 H 0.2634 1.3165 0.9387 0.020 Uiso 1 1 calc R
C20 C 0.3802(2) 1.22979(16) 0.89783(6) 0.0160(4) Uani 1 1 d .
H20 H 0.4176 1.2971 0.8856 0.019 Uiso 1 1 calc R
C21 C 0.1337(2) 1.15084(17) 0.98396(5) 0.0170(4) Uani 1 1 d .
C22 C 0.2004(2) 1.1016(2) 1.02235(6) 0.0271(5) Uani 1 1 d .
H22A H 0.2223 1.0197 1.0180 0.041 Uiso 1 1 calc R
H22B H 0.1385 1.1087 1.0455 0.041 Uiso 1 1 calc R
H22C H 0.2831 1.1449 1.0282 0.041 Uiso 1 1 calc R
C23 C 0.0058(2) 1.08093(19) 0.97458(6) 0.0237(5) Uani 1 1 d .
H23A H 0.0293 0.9991 0.9710 0.036 Uiso 1 1 calc R
H23B H -0.0357 1.1104 0.9495 0.036 Uiso 1 1 calc R
H23C H -0.0578 1.0887 0.9973 0.036 Uiso 1 1 calc R
C24 C 0.0919(2) 1.27632(17) 0.99290(6) 0.0262(5) Uani 1 1 d .
H24A H 0.0274 1.2774 1.0155 0.039 Uiso 1 1 calc R
H24B H 0.0501 1.3100 0.9685 0.039 Uiso 1 1 calc R
H24C H 0.1716 1.3217 1.0003 0.039 Uiso 1 1 calc R
C25 C 0.1271(2) 0.79503(18) 0.80657(7) 0.0237(5) Uani 1 1 d .
H25A H 0.0780 0.8266 0.7831 0.036 Uiso 1 1 calc R
H25B H 0.0628 0.7675 0.8271 0.036 Uiso 1 1 calc R
H25C H 0.1838 0.7304 0.7976 0.036 Uiso 1 1 calc R
C26 C 0.1009(2) 0.99853(18) 0.85109(6) 0.0215(5) Uani 1 1 d .
H26A H 0.0303 1.0116 0.8307 0.032 Uiso 1 1 calc R
H26B H 0.1388 1.0731 0.8596 0.032 Uiso 1 1 calc R
H26C H 0.0624 0.9590 0.8748 0.032 Uiso 1 1 calc R
C27 C 0.2676(2) 1.00008(18) 0.78429(6) 0.0208(4) Uani 1 1 d .
H27A H 0.3005 1.0759 0.7933 0.031 Uiso 1 1 calc R
H27B H 0.1846 1.0102 0.7685 0.031 Uiso 1 1 calc R
H27C H 0.3360 0.9628 0.7672 0.031 Uiso 1 1 calc R
C28 C 0.4548(2) 0.74656(18) 0.76624(6) 0.0213(5) Uani 1 1 d .
H28A H 0.3571 0.7477 0.7621 0.032 Uiso 1 1 calc R
H28B H 0.4947 0.6849 0.7496 0.032 Uiso 1 1 calc R
H28C H 0.4930 0.8214 0.7582 0.032 Uiso 1 1 calc R
C29 C 0.6713(2) 0.68892(18) 0.81504(6) 0.0206(5) Uani 1 1 d .
H29A H 0.6845 0.6318 0.7933 0.031 Uiso 1 1 calc R
H29B H 0.7067 0.6581 0.8407 0.031 Uiso 1 1 calc R
H29C H 0.7190 0.7606 0.8081 0.031 Uiso 1 1 calc R
C30 C 0.4332(3) 0.56798(16) 0.82216(6) 0.0241(5) Uani 1 1 d .
H30A H 0.4621 0.5279 0.7973 0.036 Uiso 1 1 calc R
H30B H 0.3348 0.5665 0.8239 0.036 Uiso 1 1 calc R
H30C H 0.4717 0.5291 0.8460 0.036 Uiso 1 1 calc R
C31 C 0.7765(2) 0.9037(2) 0.88606(7) 0.0271(5) Uani 1 1 d .
H31A H 0.8476 0.8989 0.9067 0.041 Uiso 1 1 calc R
H31B H 0.7670 0.9841 0.8769 0.041 Uiso 1 1 calc R
H31C H 0.8000 0.8545 0.8627 0.041 Uiso 1 1 calc R
C32 C 0.6755(2) 0.71382(18) 0.92871(6) 0.0241(5) Uani 1 1 d .
H32A H 0.7664 0.7226 0.9399 0.036 Uiso 1 1 calc R
H32B H 0.6768 0.6559 0.9068 0.036 Uiso 1 1 calc R
H32C H 0.6141 0.6885 0.9503 0.036 Uiso 1 1 calc R
C33 C 0.6216(2) 0.94602(19) 0.95358(6) 0.0265(5) Uani 1 1 d .
H33A H 0.6096 1.0272 0.9456 0.040 Uiso 1 1 calc R
H33B H 0.7083 0.9368 0.9674 0.040 Uiso 1 1 calc R
H33C H 0.5488 0.9231 0.9721 0.040 Uiso 1 1 calc R
C34 C 0.3218(3) 0.58176(18) 0.91545(7) 0.0302(6) Uani 1 1 d .
H34A H 0.2766 0.5508 0.9397 0.045 Uiso 1 1 calc R
H34B H 0.4171 0.5599 0.9160 0.045 Uiso 1 1 calc R
H34C H 0.2794 0.5499 0.8909 0.045 Uiso 1 1 calc R
C35 C 0.3415(2) 0.76104(19) 0.97003(6) 0.0270(5) Uani 1 1 d .
H35A H 0.2709 0.7229 0.9860 0.040 Uiso 1 1 calc R
H35B H 0.3428 0.8440 0.9765 0.040 Uiso 1 1 calc R
H35C H 0.4290 0.7268 0.9767 0.040 Uiso 1 1 calc R
C36 C 0.1223(2) 0.74677(19) 0.91804(7) 0.0287(5) Uani 1 1 d .
H36A H 0.0936 0.8263 0.9240 0.043 Uiso 1 1 calc R
H36B H 0.0911 0.6951 0.9398 0.043 Uiso 1 1 calc R
H36C H 0.0836 0.7219 0.8920 0.043 Uiso 1 1 calc R

loop_
_atom_site_aniso_label
_atom_site_aniso_U_11
_atom_site_aniso_U_22
_atom_site_aniso_U_33
_atom_site_aniso_U_23
_atom_site_aniso_U_13
_atom_site_aniso_U_12
Ru1 0.01126(8) 0.00987(6) 0.00994(6) -0.00037(5) 0.00025(6) 0.00107(6)
P1 0.0136(3) 0.0140(2) 0.0162(2) 0.00078(18) -0.0023(2) -0.0003(2)
C1 0.0281(13) 0.0281(10) 0.0184(9) 0.0004(8) 0.0069(10) -0.0018(11)
P2 0.0174(3) 0.0140(2) 0.0138(2) -0.00231(18) -0.0004(2) 0.0018(2)
C2 0.0203(12) 0.0219(10) 0.0301(11) -0.0023(9) 0.0030(9) 0.0013(10)
P3 0.0165(3) 0.0183(2) 0.0145(2) -0.0014(2) -0.00378(19) 0.0024(2)
C3 0.0275(13) 0.0272(10) 0.0260(11) -0.0104(8) 0.0133(11) -0.0077(10)
P4 0.0223(3) 0.0130(2) 0.0181(2) 0.00198(19) 0.0033(2) -0.0007(2)
C4 0.0181(12) 0.0189(9) 0.0186(8) -0.0036(7) 0.0060(8) -0.0033(9)
C5 0.0149(11) 0.0172(9) 0.0166(9) -0.0003(7) 0.0016(8) 0.0011(8)
C6 0.0282(14) 0.0192(10) 0.0277(11) -0.0105(8) 0.0106(9) -0.0062(9)
C7 0.0228(12) 0.0214(11) 0.0297(11) -0.0052(8) 0.0134(9) -0.0067(9)
C8 0.0175(12) 0.0168(9) 0.0151(9) 0.0012(7) 0.0024(8) 0.0033(8)
C9 0.0171(12) 0.0160(8) 0.0133(8) -0.0019(6) -0.0002(8) 0.0039(8)
C10 0.0125(11) 0.0176(9) 0.0153(9) 0.0012(7) -0.0002(8) -0.0014(8)
C11 0.0182(12) 0.0176(9) 0.0166(9) -0.0002(7) 0.0021(9) 0.0000(8)
C12 0.0147(11) 0.0118(8) 0.0166(9) 0.0009(7) -0.0025(8) 0.0006(7)
C13 0.0112(11) 0.0154(9) 0.0122(9) 0.0011(7) 0.0000(7) 0.0001(8)
C14 0.0141(11) 0.0136(9) 0.0169(9) 0.0002(7) 0.0028(8) -0.0011(8)
C15 0.0094(10) 0.0142(8) 0.0145(8) -0.0015(6) -0.0019(7) -0.0013(8)
C16 0.0106(10) 0.0126(8) 0.0126(9) -0.0005(7) -0.0009(8) -0.0006(7)
C17 0.0150(11) 0.0115(8) 0.0137(9) 0.0014(7) 0.0003(8) 0.0003(8)
C18 0.0111(10) 0.0166(8) 0.0128(8) -0.0027(7) -0.0012(7) 0.0036(9)
C19 0.0173(12) 0.0149(9) 0.0186(9) -0.0042(7) 0.0007(8) 0.0024(8)
C20 0.0182(12) 0.0122(8) 0.0177(9) 0.0002(7) 0.0027(8) -0.0015(8)
C21 0.0170(11) 0.0199(10) 0.0140(8) -0.0005(8) 0.0040(7) 0.0038(9)
C22 0.0250(13) 0.0402(13) 0.0160(10) 0.0008(9) 0.0011(9) 0.0046(10)
C23 0.0192(13) 0.0279(11) 0.0240(11) -0.0033(9) 0.0066(9) -0.0012(10)
C24 0.0269(14) 0.0229(10) 0.0288(11) -0.0076(8) 0.0124(10) 0.0025(10)
C25 0.0191(12) 0.0226(10) 0.0294(11) -0.0048(9) -0.0067(9) -0.0019(9)
C26 0.0142(13) 0.0239(10) 0.0265(11) 0.0000(8) -0.0019(9) 0.0032(9)
C27 0.0177(12) 0.0238(10) 0.0210(10) 0.0049(8) -0.0034(9) 0.0011(9)
C28 0.0246(14) 0.0252(10) 0.0140(9) -0.0039(8) -0.0015(8) 0.0028(9)
C29 0.0242(13) 0.0196(10) 0.0181(10) -0.0020(8) 0.0007(9) 0.0043(9)
C30 0.0290(13) 0.0173(9) 0.0259(10) -0.0053(8) 0.0011(11) -0.0010(10)
C31 0.0182(13) 0.0344(12) 0.0286(11) 0.0014(9) -0.0064(10) -0.0009(10)
C32 0.0301(14) 0.0233(11) 0.0188(10) -0.0019(8) -0.0057(9) 0.0083(10)
C33 0.0286(14) 0.0263(11) 0.0245(11) -0.0080(9) -0.0109(10) 0.0056(10)
C34 0.0427(16) 0.0151(10) 0.0327(12) 0.0034(9) 0.0121(11) 0.0018(10)
C35 0.0350(15) 0.0268(11) 0.0192(10) 0.0053(9) 0.0076(10) 0.0016(10)
C36 0.0279(14) 0.0248(11) 0.0333(12) 0.0046(9) 0.0091(10) -0.0055(10)

loop_
_atom_type_symbol
_atom_type_description
_atom_type_scat_dispersion_real
_atom_type_scat_dispersion_imag
_atom_type_scat_source
C C 0.0033 0.0016 'International Tables Vol C Tables 4.2.6.8 and 6.1.1.4'
H H 0.0000 0.0000 'International Tables Vol C Tables 4.2.6.8 and 6.1.1.4'
P P 0.1023 0.0942 'International Tables Vol C Tables 4.2.6.8 and 6.1.1.4'
Ru Ru -1.2594 0.8363 'International Tables Vol C Tables 4.2.6.8 and 6.1.1.4'

loop_
_geom_angle_atom_site_label_1
_geom_angle_atom_site_label_2
_geom_angle_atom_site_label_3
_geom_angle
C13 Ru1 C16 77.86(7)
C13 Ru1 P3 83.50(5)
C16 Ru1 P3 89.23(5)
C13 Ru1 P1 87.70(5)
C16 Ru1 P1 82.33(5)
P3 Ru1 P1 168.917(19)
C13 Ru1 P4 169.20(5)
C16 Ru1 P4 92.55(5)
P3 Ru1 P4 91.53(2)
P1 Ru1 P4 95.99(2)
C13 Ru1 P2 91.02(5)
C16 Ru1 P2 167.32(5)
P3 Ru1 P2 95.604(19)
P1 Ru1 P2 91.256(19)
P4 Ru1 P2 99.02(2)
C26 P1 C27 97.21(10)
C26 P1 C25 98.56(10)
C27 P1 C25 101.43(10)
C26 P1 Ru1 119.06(7)
C27 P1 Ru1 115.28(7)
C25 P1 Ru1 121.13(7)
C29 P2 C30 97.35(10)
C29 P2 C28 97.43(10)
C30 P2 C28 97.14(10)
C29 P2 Ru1 118.81(7)
C30 P2 Ru1 123.17(7)
C28 P2 Ru1 117.67(7)
C31 P3 C33 97.08(11)
C31 P3 C32 98.64(11)
C33 P3 C32 101.61(10)
C31 P3 Ru1 119.31(7)
C33 P3 Ru1 116.42(8)
C32 P3 Ru1 119.72(8)
C36 P4 C34 96.51(11)
C36 P4 C35 97.33(11)
C34 P4 C35 95.77(10)
C36 P4 Ru1 119.97(7)
C34 P4 Ru1 123.82(8)
C35 P4 Ru1 117.63(8)
C5 C4 C3 113.00(17)
C5 C4 C2 109.43(16)
C3 C4 C2 107.45(18)
C5 C4 C1 108.92(17)
C3 C4 C1 108.05(16)
C2 C4 C1 109.95(18)
C6 C5 C10 116.82(18)
C6 C5 C4 123.27(17)
C10 C5 C4 119.91(18)
C7 C6 C5 121.62(19)
C6 C7 C8 121.3(2)
C9 C8 C7 117.24(18)
C9 C8 C11 121.57(18)
C7 C8 C11 121.18(19)
C10 C9 C8 121.17(17)
C9 C10 C5 121.89(19)
C12 C11 C8 178.1(2)
C11 C12 C13 176.7(2)
C14 C13 C12 116.81(17)
C14 C13 Ru1 115.06(14)
C12 C13 Ru1 128.07(14)
C13 C14 C15 117.62(17)
C20 C15 C16 121.67(17)
C20 C15 C14 122.52(16)
C16 C15 C14 115.78(15)
C17 C16 C15 114.79(16)
C17 C16 Ru1 131.38(14)
C15 C16 Ru1 113.52(13)
C16 C17 C18 124.92(17)
C19 C18 C17 117.27(16)
C19 C18 C21 122.93(17)
C17 C18 C21 119.79(17)
C20 C19 C18 120.54(17)
C19 C20 C15 120.80(18)
C22 C21 C24 108.08(17)
C22 C21 C18 109.29(16)
C24 C21 C18 111.77(16)
C22 C21 C23 109.12(17)
C24 C21 C23 108.04(18)
C18 C21 C23 110.46(15)

loop_
_geom_bond_atom_site_label_1
_geom_bond_atom_site_label_2
_geom_bond_distance
Ru1 C13 2.1467(19)
Ru1 C16 2.1498(18)
Ru1 P3 2.3308(5)
Ru1 P1 2.3486(6)
Ru1 P4 2.3575(6)
Ru1 P2 2.3818(5)
P1 C26 1.825(2)
P1 C27 1.834(2)
P1 C25 1.838(2)
C1 C4 1.541(3)
P2 C29 1.828(2)
P2 C30 1.842(2)
P2 C28 1.8470(19)
C2 C4 1.539(3)
P3 C31 1.825(2)
P3 C33 1.831(2)
P3 C32 1.848(2)
C3 C4 1.532(3)
P4 C36 1.839(2)
P4 C34 1.846(2)
P4 C35 1.850(2)
C4 C5 1.527(3)
C5 C6 1.394(3)
C5 C10 1.404(3)
C6 C7 1.391(3)
C7 C8 1.404(3)
C8 C9 1.397(3)
C8 C11 1.430(3)
C9 C10 1.385(3)
C11 C12 1.217(3)
C12 C13 1.417(3)
C13 C14 1.364(2)
C14 C15 1.444(3)
C15 C20 1.398(2)
C15 C16 1.427(3)
C16 C17 1.402(3)
C17 C18 1.415(3)
C18 C19 1.396(3)
C18 C21 1.536(2)
C19 C20 1.388(3)
C21 C22 1.531(3)
C21 C24 1.534(3)
C21 C23 1.537(3)
